data_2234047
loop_
_publ_author_name
'Zhao, Qun'

_publ_section_title
;
 1-[(4-Bromophenyl)(morpholin-4-yl)methyl]naphthalen-2-ol
;
_journal_coeditor_code XU5461
_journal_issue 3
_journal_name_full 'Acta Crystallographica Section E'
_journal_page_first o812
_journal_paper_doi 10.1107/S160053681200459X
_journal_volume 68
_journal_year 2012
_chemical_formula_iupac 'C21 H20 Br N O2'
_chemical_formula_moiety 'C21 H20 Br N O2'
_chemical_formula_sum 'C21 H20 Br N O2'
_chemical_formula_weight 398.28
_chemical_name_systematic
;
1-[(4-Bromophenyl)(morpholin-4-yl)methyl]naphthalen-2-ol
;
_space_group_IT_number 2
_symmetry_cell_setting triclinic
_symmetry_space_group_name_Hall '-P 1'
_symmetry_space_group_name_H-M 'P -1'
_atom_sites_solution_hydrogens geom
_atom_sites_solution_primary direct
_atom_sites_solution_secondary difmap
_audit_creation_method SHELXL-97
_cell_angle_alpha 82.32(3)
_cell_angle_beta 89.43(3)
_cell_angle_gamma 88.67(3)
_cell_formula_units_Z 8
_cell_length_a 10.514(2)
_cell_length_b 10.700(2)
_cell_length_c 34.002(7)
_cell_measurement_reflns_used 13194
_cell_measurement_temperature 293(2)
_cell_measurement_theta_max 25.000
_cell_measurement_theta_min 2.7102
_cell_volume 3789.8(13)
_computing_cell_refinement 'CrystalClear (Rigaku, 2005)'
_computing_data_collection 'CrystalClear (Rigaku, 2005)'
_computing_data_reduction 'CrystalClear (Rigaku, 2005)'
_computing_molecular_graphics 'SHELXTL (Sheldrick, 2008)'
_computing_publication_material 'SHELXTL (Sheldrick, 2008)'
_computing_structure_refinement 'SHELXL97 (Sheldrick, 2008)'
_computing_structure_solution 'SHELXS97 (Sheldrick, 2008)'
_diffrn_ambient_temperature 293(2)
_diffrn_detector_area_resol_mean 13.6612
_diffrn_measured_fraction_theta_full 0.987
_diffrn_measured_fraction_theta_max 0.987
_diffrn_measurement_device_type 'Rigaku Mercury2 (2x2 bin mode)'
_diffrn_measurement_method CCD_Profile_fitting
_diffrn_radiation_monochromator graphite
_diffrn_radiation_source 'fine-focus sealed tube'
_diffrn_radiation_type MoK\a
_diffrn_radiation_wavelength 0.71073
_diffrn_reflns_av_R_equivalents 0.0939
_diffrn_reflns_av_sigmaI/netI 0.1732
_diffrn_reflns_limit_h_max 12
_diffrn_reflns_limit_h_min -12
_diffrn_reflns_limit_k_max 12
_diffrn_reflns_limit_k_min -12
_diffrn_reflns_limit_l_max 40
_diffrn_reflns_limit_l_min -40
_diffrn_reflns_number 26170
_diffrn_reflns_theta_full 25.00
_diffrn_reflns_theta_max 25.00
_diffrn_reflns_theta_min 3.02
_exptl_absorpt_coefficient_mu 2.182
_exptl_absorpt_correction_T_max 1.0000
_exptl_absorpt_correction_T_min 0.8216
_exptl_absorpt_correction_type multi-scan
_exptl_absorpt_process_details '(CrystalClear; Rigaku, 2005)'
_exptl_crystal_colour Colorless
_exptl_crystal_density_diffrn 1.396
_exptl_crystal_density_method 'not measured'
_exptl_crystal_description Prism
_exptl_crystal_F_000 1632
_exptl_crystal_size_max 0.20
_exptl_crystal_size_mid 0.20
_exptl_crystal_size_min 0.20
_refine_diff_density_max 0.589
_refine_diff_density_min -0.582
_refine_ls_extinction_method none
_refine_ls_goodness_of_fit_ref 1.027
_refine_ls_hydrogen_treatment constr
_refine_ls_matrix_type full
_refine_ls_number_parameters 901
_refine_ls_number_reflns 13194
_refine_ls_number_restraints 0
_refine_ls_restrained_S_all 1.027
_refine_ls_R_factor_all 0.2068
_refine_ls_R_factor_gt 0.0826
_refine_ls_shift/su_max 0.004
_refine_ls_shift/su_mean 0.000
_refine_ls_structure_factor_coef Fsqd
_refine_ls_weighting_details 'calc w=1/[\s^2^(Fo^2^)+(0.0538P)^2^+0.6976P] where P=(Fo^2^+2Fc^2^)/3'
_refine_ls_weighting_scheme calc
_refine_ls_wR_factor_gt 0.1511
_refine_ls_wR_factor_ref 0.1922
_reflns_number_gt 5620
_reflns_number_total 13194
_reflns_threshold_expression I>2sigma(I)
_cod_data_source_file xu5461.cif
_cod_data_source_block I
_cod_database_code 2234047
_cod_database_fobs_code 2234047

loop_
_symmetry_equiv_pos_as_xyz
'x, y, z'
'-x, -y, -z'

loop_
_atom_site_type_symbol
_atom_site_label
_atom_site_fract_x
_atom_site_fract_y
_atom_site_fract_z
_atom_site_U_iso_or_equiv
_atom_site_adp_type
_atom_site_calc_flag
_atom_site_refinement_flags
_atom_site_occupancy
_atom_site_symmetry_multiplicity
Br Br1 0.54748(9) 0.74290(8) 1.00437(3) 0.0785(3) Uani d . 1 1
O O1 0.4085(5) 0.3444(5) 0.83872(16) 0.0707(16) Uani d . 1 1
H H1A 0.4775 0.3679 0.8456 0.106 Uiso calc R 1 1
O O2 0.8290(5) 0.3972(5) 0.79797(17) 0.0687(15) Uani d . 1 1
N N1 0.5990(5) 0.4965(5) 0.82932(16) 0.0439(15) Uani d . 1 1
C C18 0.6225(7) 0.4945(7) 0.7866(2) 0.052(2) Uani d . 1 1
H H18A 0.6599 0.5733 0.7752 0.062 Uiso calc R 1 1
H H18B 0.5424 0.4863 0.7734 0.062 Uiso calc R 1 1
C C1 0.3726(7) 0.5702(7) 0.8216(2) 0.0446(18) Uani d . 1 1
C C12 0.5094(7) 0.6366(7) 0.8765(2) 0.0492(19) Uani d . 1 1
C C2 0.3359(8) 0.4461(8) 0.8242(2) 0.059(2) Uani d . 1 1
C C11 0.5067(6) 0.6007(6) 0.83451(19) 0.0444(18) Uani d . 1 1
H H11A 0.5340 0.6748 0.8165 0.053 Uiso calc R 1 1
C C3 0.2137(8) 0.4159(9) 0.8112(2) 0.065(2) Uani d . 1 1
H H3A 0.1892 0.3324 0.8131 0.079 Uiso calc R 1 1
C C15 0.5245(7) 0.7010(7) 0.9520(2) 0.054(2) Uani d . 1 1
C C21 0.7237(6) 0.5071(7) 0.8481(2) 0.052(2) Uani d . 1 1
H H21A 0.7125 0.5040 0.8765 0.063 Uiso calc R 1 1
H H21B 0.7607 0.5874 0.8380 0.063 Uiso calc R 1 1
C C13 0.5755(7) 0.7402(7) 0.8840(2) 0.061(2) Uani d . 1 1
H H13A 0.6154 0.7890 0.8629 0.074 Uiso calc R 1 1
C C17 0.4468(7) 0.5657(7) 0.9079(2) 0.062(2) Uani d . 1 1
H H17A 0.3992 0.4968 0.9036 0.075 Uiso calc R 1 1
C C16 0.4564(8) 0.5992(8) 0.9458(2) 0.069(2) Uani d . 1 1
H H16A 0.4160 0.5518 0.9670 0.082 Uiso calc R 1 1
C C20 0.8108(7) 0.4022(8) 0.8394(2) 0.068(2) Uani d . 1 1
H H20A 0.8927 0.4119 0.8514 0.082 Uiso calc R 1 1
H H20B 0.7765 0.3228 0.8516 0.082 Uiso calc R 1 1
C C19 0.7104(7) 0.3866(7) 0.7802(2) 0.060(2) Uani d . 1 1
H H19A 0.6722 0.3079 0.7913 0.072 Uiso calc R 1 1
H H19B 0.7224 0.3851 0.7519 0.072 Uiso calc R 1 1
C C14 0.5849(8) 0.7745(7) 0.9214(3) 0.065(2) Uani d . 1 1
H H14A 0.6303 0.8448 0.9258 0.078 Uiso calc R 1 1
C C10 0.2870(8) 0.6678(8) 0.8067(2) 0.052(2) Uani d . 1 1
C C5 0.1623(8) 0.6384(11) 0.7935(2) 0.067(2) Uani d . 1 1
C C9 0.3147(8) 0.7970(8) 0.8055(2) 0.067(2) Uani d . 1 1
H H9A 0.3922 0.8200 0.8150 0.081 Uiso calc R 1 1
C C4 0.1348(8) 0.5093(12) 0.7964(3) 0.081(3) Uani d . 1 1
H H4A 0.0562 0.4877 0.7874 0.097 Uiso calc R 1 1
C C8 0.2272(11) 0.8900(9) 0.7902(3) 0.090(3) Uani d . 1 1
H H8A 0.2481 0.9744 0.7890 0.108 Uiso calc R 1 1
C C6 0.0802(9) 0.7374(12) 0.7783(3) 0.087(3) Uani d . 1 1
H H6A 0.0014 0.7179 0.7688 0.105 Uiso calc R 1 1
C C7 0.1099(11) 0.8595(13) 0.7767(3) 0.103(4) Uani d . 1 1
H H7A 0.0522 0.9227 0.7666 0.123 Uiso calc R 1 1
Br Br2 0.74914(8) 0.46258(9) 0.49468(3) 0.0850(3) Uani d . 1 1
O O3 0.2734(5) 0.5256(5) 0.66728(16) 0.0720(16) Uani d . 1 1
H H3B 0.3007 0.4595 0.6603 0.108 Uiso calc R 1 1
O O4 0.3368(6) 0.0926(5) 0.7095(2) 0.0871(18) Uani d . 1 1
N N2 0.4301(5) 0.3323(5) 0.67417(17) 0.0502(16) Uani d . 1 1
C C22 0.4977(7) 0.5507(6) 0.67801(19) 0.0404(18) Uani d . 1 1
C C32 0.5342(6) 0.4245(6) 0.6655(2) 0.0438(18) Uani d . 1 1
H H32A 0.6056 0.3914 0.6824 0.053 Uiso calc R 1 1
C C31 0.5940(8) 0.6321(7) 0.6884(2) 0.0478(19) Uani d . 1 1
C C36 0.6813(8) 0.4581(8) 0.5472(2) 0.059(2) Uani d . 1 1
C C33 0.5839(7) 0.4356(6) 0.6230(2) 0.0449(18) Uani d . 1 1
C C38 0.5213(7) 0.5069(8) 0.5921(2) 0.068(2) Uani d . 1 1
H H38A 0.4455 0.5487 0.5971 0.081 Uiso calc R 1 1
C C40 0.3465(9) 0.1249(7) 0.6680(3) 0.085(3) Uani d . 1 1
H H40A 0.2664 0.1627 0.6580 0.101 Uiso calc R 1 1
H H40B 0.3616 0.0488 0.6559 0.101 Uiso calc R 1 1
C C25 0.4293(10) 0.7827(8) 0.7022(2) 0.067(2) Uani d . 1 1
H H25A 0.4052 0.8592 0.7106 0.081 Uiso calc R 1 1
C C26 0.5586(9) 0.7492(8) 0.7015(2) 0.057(2) Uani d . 1 1
C C39 0.4515(7) 0.2154(7) 0.6559(2) 0.064(2) Uani d . 1 1
H H39A 0.5327 0.1767 0.6645 0.077 Uiso calc R 1 1
H H39B 0.4538 0.2354 0.6273 0.077 Uiso calc R 1 1
C C37 0.5690(8) 0.5175(8) 0.5539(2) 0.072(2) Uani d . 1 1
H H37A 0.5252 0.5645 0.5331 0.086 Uiso calc R 1 1
C C30 0.7248(8) 0.6018(7) 0.6862(2) 0.056(2) Uani d . 1 1
H H30A 0.7505 0.5278 0.6766 0.067 Uiso calc R 1 1
C C34 0.6971(7) 0.3777(7) 0.6150(3) 0.066(2) Uani d . 1 1
H H34A 0.7427 0.3327 0.6358 0.079 Uiso calc R 1 1
C C42 0.4178(7) 0.2967(7) 0.7178(2) 0.065(2) Uani d . 1 1
H H42A 0.3979 0.3713 0.7302 0.078 Uiso calc R 1 1
H H42B 0.4978 0.2607 0.7284 0.078 Uiso calc R 1 1
C C29 0.8157(8) 0.6801(9) 0.6980(2) 0.071(2) Uani d . 1 1
H H29A 0.9013 0.6567 0.6971 0.085 Uiso calc R 1 1
C C27 0.6555(11) 0.8284(8) 0.7124(2) 0.073(3) Uani d . 1 1
H H27A 0.6330 0.9055 0.7205 0.087 Uiso calc R 1 1
C C23 0.3719(8) 0.5925(7) 0.6785(2) 0.055(2) Uani d . 1 1
C C24 0.3385(9) 0.7081(8) 0.6913(2) 0.068(2) Uani d . 1 1
H H24A 0.2534 0.7333 0.6923 0.082 Uiso calc R 1 1
C C41 0.3144(8) 0.2023(7) 0.7271(2) 0.073(3) Uani d . 1 1
H H41A 0.3080 0.1799 0.7556 0.088 Uiso calc R 1 1
H H41B 0.2338 0.2406 0.7178 0.088 Uiso calc R 1 1
C C28 0.7798(11) 0.7937(9) 0.7111(2) 0.078(3) Uani d . 1 1
H H28A 0.8415 0.8458 0.7191 0.094 Uiso calc R 1 1
C C35 0.7455(7) 0.3843(8) 0.5767(3) 0.065(2) Uani d . 1 1
H H35A 0.8193 0.3400 0.5713 0.078 Uiso calc R 1 1
Br Br4 0.08240(10) 0.62411(8) 0.04967(3) 0.0908(4) Uani d . 1 1
O O7 0.0940(5) -0.0686(4) 0.03561(15) 0.0605(14) Uani d . 1 1
H H7B 0.0253 -0.0336 0.0390 0.091 Uiso calc R 1 1
O O8 -0.3346(5) -0.1270(6) 0.07228(16) 0.0684(15) Uani d . 1 1
N N4 -0.0974(5) -0.0084(5) 0.07986(16) 0.0445(15) Uani d . 1 1
C C75 0.0118(7) 0.1946(7) 0.0873(2) 0.0496(19) Uani d . 1 1
C C74 -0.0022(6) 0.0562(6) 0.10232(19) 0.0403(18) Uani d . 1 1
H H74A -0.0308 0.0494 0.1300 0.048 Uiso calc R 1 1
C C76 -0.0422(7) 0.2842(7) 0.1083(3) 0.067(2) Uani d . 1 1
H H76A -0.0919 0.2584 0.1306 0.081 Uiso calc R 1 1
C C73 0.2143(7) -0.0146(6) 0.1338(2) 0.0459(19) Uani d . 1 1
C C65 0.1669(7) -0.0678(6) 0.0680(2) 0.0464(19) Uani d . 1 1
C C69 0.4202(8) -0.0709(7) 0.1640(3) 0.072(3) Uani d . 1 1
H H69A 0.5009 -0.1073 0.1623 0.087 Uiso calc R 1 1
C C64 0.1265(7) -0.0126(6) 0.1016(2) 0.0445(19) Uani d . 1 1
C C81 -0.2165(7) 0.0648(7) 0.0718(2) 0.061(2) Uani d . 1 1
H H81A -0.1988 0.1443 0.0557 0.073 Uiso calc R 1 1
H H81B -0.2543 0.0829 0.0966 0.073 Uiso calc R 1 1
C C78 0.0500(8) 0.4470(7) 0.0644(3) 0.063(2) Uani d . 1 1
C C79 0.1017(7) 0.3617(7) 0.0423(2) 0.067(2) Uani d . 1 1
H H79A 0.1494 0.3889 0.0197 0.080 Uiso calc R 1 1
C C80 0.0834(7) 0.2355(7) 0.0534(2) 0.065(2) Uani d . 1 1
H H80A 0.1188 0.1769 0.0384 0.078 Uiso calc R 1 1
C C67 0.3703(8) -0.1266(7) 0.0971(3) 0.065(2) Uani d . 1 1
H H67A 0.4502 -0.1647 0.0955 0.078 Uiso calc R 1 1
C C66 0.2890(7) -0.1238(6) 0.0670(2) 0.054(2) Uani d . 1 1
H H66A 0.3140 -0.1600 0.0447 0.065 Uiso calc R 1 1
C C68 0.3353(7) -0.0718(6) 0.1316(3) 0.050(2) Uani d . 1 1
C C83 -0.2223(8) -0.1999(7) 0.0798(2) 0.063(2) Uani d . 1 1
H H83A -0.1848 -0.2172 0.0548 0.075 Uiso calc R 1 1
H H83B -0.2424 -0.2799 0.0953 0.075 Uiso calc R 1 1
C C84 -0.1271(7) -0.1319(7) 0.1022(2) 0.063(2) Uani d . 1 1
H H84A -0.1621 -0.1201 0.1280 0.076 Uiso calc R 1 1
H H84B -0.0497 -0.1828 0.1063 0.076 Uiso calc R 1 1
C C72 0.1825(7) 0.0405(7) 0.1682(2) 0.056(2) Uani d . 1 1
H H72A 0.1027 0.0786 0.1702 0.068 Uiso calc R 1 1
C C77 -0.0241(8) 0.4116(8) 0.0971(3) 0.068(2) Uani d . 1 1
H H77A -0.0613 0.4715 0.1113 0.082 Uiso calc R 1 1
C C70 0.3881(9) -0.0193(8) 0.1972(3) 0.075(3) Uani d . 1 1
H H70A 0.4439 -0.0218 0.2183 0.091 Uiso calc R 1 1
C C71 0.2653(9) 0.0389(8) 0.1982(2) 0.071(2) Uani d . 1 1
H H71A 0.2416 0.0771 0.2202 0.085 Uiso calc R 1 1
C C82 -0.3074(7) -0.0082(8) 0.0506(2) 0.063(2) Uani d . 1 1
H H82A -0.3861 0.0405 0.0459 0.076 Uiso calc R 1 1
H H82B -0.2714 -0.0207 0.0250 0.076 Uiso calc R 1 1
Br Br3 0.65346(8) 0.92999(11) 0.45458(3) 0.1049(4) Uani d . 1 1
O O5 -0.0484(4) 0.9132(5) 0.46306(15) 0.0584(14) Uani d . 1 1
H H5A -0.0136 0.9816 0.4595 0.088 Uiso calc R 1 1
O O6 -0.1023(6) 1.3581(5) 0.42469(16) 0.0695(15) Uani d . 1 1
N N3 0.0234(5) 1.1195(5) 0.41944(16) 0.0446(15) Uani d . 1 1
C C52 0.0401(6) 0.8411(7) 0.3638(2) 0.0454(19) Uani d . 1 1
C C54 0.2342(7) 1.0095(7) 0.4130(2) 0.0499(19) Uani d . 1 1
C C44 -0.0357(6) 0.8559(7) 0.4299(3) 0.051(2) Uani d . 1 1
C C47 -0.0175(7) 0.7214(7) 0.3659(3) 0.055(2) Uani d . 1 1
C C45 -0.0902(7) 0.7381(8) 0.4316(3) 0.065(2) Uani d . 1 1
H H45A -0.1312 0.7034 0.4548 0.078 Uiso calc R 1 1
C C61 -0.1706(7) 1.2501(8) 0.4179(2) 0.066(2) Uani d . 1 1
H H61A -0.2455 1.2767 0.4023 0.080 Uiso calc R 1 1
H H61B -0.1986 1.2058 0.4431 0.080 Uiso calc R 1 1
C C51 0.1093(7) 0.8830(7) 0.3283(2) 0.060(2) Uani d . 1 1
H H51A 0.1518 0.9588 0.3266 0.072 Uiso calc R 1 1
C C59 0.3337(7) 1.0740(7) 0.3931(2) 0.062(2) Uani d . 1 1
H H59A 0.3175 1.1313 0.3705 0.075 Uiso calc R 1 1
C C63 0.0943(7) 1.2306(7) 0.4270(2) 0.060(2) Uani d . 1 1
H H63A 0.1253 1.2747 0.4021 0.072 Uiso calc R 1 1
H H63B 0.1671 1.2042 0.4436 0.072 Uiso calc R 1 1
C C53 0.1006(6) 1.0318(6) 0.3973(2) 0.0447(18) Uani d . 1 1
H H53A 0.1074 1.0715 0.3697 0.054 Uiso calc R 1 1
C C55 0.2616(7) 0.9222(7) 0.4462(2) 0.062(2) Uani d . 1 1
H H55A 0.1959 0.8793 0.4602 0.075 Uiso calc R 1 1
C C43 0.0316(6) 0.9085(6) 0.3972(2) 0.0431(18) Uani d . 1 1
C C56 0.3859(8) 0.8993(7) 0.4584(2) 0.067(2) Uani d . 1 1
H H56A 0.4033 0.8401 0.4804 0.080 Uiso calc R 1 1
C C46 -0.0846(7) 0.6732(8) 0.4002(3) 0.072(3) Uani d . 1 1
H H46A -0.1252 0.5965 0.4013 0.086 Uiso calc R 1 1
C C50 0.1154(8) 0.8161(8) 0.2969(3) 0.071(2) Uani d . 1 1
H H50A 0.1607 0.8475 0.2743 0.085 Uiso calc R 1 1
C C48 -0.0106(7) 0.6550(7) 0.3323(3) 0.070(3) Uani d . 1 1
H H48A -0.0512 0.5783 0.3334 0.085 Uiso calc R 1 1
C C60 -0.0906(7) 1.1613(7) 0.3964(2) 0.060(2) Uani d . 1 1
H H60A -0.1400 1.0887 0.3924 0.073 Uiso calc R 1 1
H H60B -0.0657 1.2037 0.3705 0.073 Uiso calc R 1 1
C C62 0.0072(8) 1.3189(7) 0.4476(2) 0.063(2) Uani d . 1 1
H H62A -0.0191 1.2759 0.4732 0.076 Uiso calc R 1 1
H H62B 0.0542 1.3926 0.4522 0.076 Uiso calc R 1 1
C C58 0.4572(8) 1.0534(9) 0.4067(3) 0.072(3) Uani d . 1 1
H H58A 0.5227 1.1010 0.3942 0.087 Uiso calc R 1 1
C C57 0.4839(7) 0.9628(8) 0.4385(3) 0.065(2) Uani d . 1 1
C C49 0.0547(8) 0.7013(9) 0.2983(3) 0.080(3) Uani d . 1 1
H H49A 0.0580 0.6566 0.2766 0.096 Uiso calc R 1 1

loop_
_atom_site_aniso_label
_atom_site_aniso_U_11
_atom_site_aniso_U_22
_atom_site_aniso_U_33
_atom_site_aniso_U_12
_atom_site_aniso_U_13
_atom_site_aniso_U_23
Br1 0.1015(8) 0.0790(7) 0.0584(6) 0.0112(5) -0.0019(5) -0.0239(5)
O1 0.057(4) 0.044(3) 0.110(5) -0.004(3) 0.003(3) -0.007(3)
O2 0.048(4) 0.093(4) 0.066(4) 0.003(3) 0.010(3) -0.016(3)
N1 0.038(4) 0.050(4) 0.045(4) -0.002(3) 0.001(3) -0.009(3)
C18 0.054(5) 0.061(5) 0.043(5) -0.011(4) -0.001(4) -0.011(4)
C1 0.041(5) 0.046(5) 0.046(5) -0.001(4) 0.008(4) -0.004(4)
C12 0.052(5) 0.054(5) 0.040(5) -0.007(4) 0.001(4) 0.002(4)
C2 0.055(6) 0.061(6) 0.062(6) -0.010(5) 0.009(4) -0.017(5)
C11 0.045(5) 0.049(5) 0.036(5) 0.000(4) 0.004(4) 0.007(4)
C3 0.042(6) 0.082(7) 0.075(6) -0.012(5) 0.003(5) -0.021(5)
C15 0.064(6) 0.044(5) 0.057(6) 0.012(4) -0.009(4) -0.023(4)
C21 0.045(5) 0.060(5) 0.054(5) -0.003(4) -0.002(4) -0.014(4)
C13 0.080(6) 0.052(5) 0.050(6) -0.018(5) 0.006(5) 0.003(4)
C17 0.076(6) 0.056(5) 0.056(6) -0.016(4) 0.011(5) -0.010(5)
C16 0.087(6) 0.078(6) 0.040(5) -0.027(5) 0.020(4) 0.001(5)
C20 0.050(5) 0.091(7) 0.065(6) 0.002(5) -0.004(4) -0.012(5)
C19 0.059(6) 0.072(6) 0.053(5) -0.002(5) -0.008(4) -0.020(4)
C14 0.079(6) 0.047(5) 0.067(7) -0.005(4) 0.003(5) -0.002(5)
C10 0.054(6) 0.061(6) 0.038(5) 0.002(5) 0.007(4) 0.002(4)
C5 0.044(6) 0.105(8) 0.048(5) 0.014(6) 0.006(4) -0.006(5)
C9 0.072(6) 0.063(6) 0.062(6) -0.002(5) 0.008(5) 0.010(5)
C4 0.047(6) 0.121(9) 0.081(7) -0.024(7) 0.004(5) -0.036(7)
C8 0.095(8) 0.070(7) 0.095(8) 0.020(7) 0.023(7) 0.015(6)
C6 0.066(7) 0.120(9) 0.069(7) 0.027(7) -0.002(5) 0.008(7)
C7 0.079(9) 0.131(11) 0.082(8) 0.044(8) 0.007(6) 0.037(7)
Br2 0.0792(7) 0.1115(8) 0.0647(7) -0.0114(6) 0.0219(5) -0.0139(6)
O3 0.055(4) 0.064(4) 0.098(5) 0.000(3) 0.000(3) -0.017(3)
O4 0.129(5) 0.047(4) 0.084(5) -0.013(3) 0.025(4) -0.002(3)
N2 0.068(4) 0.041(4) 0.044(4) -0.001(3) 0.002(3) -0.014(3)
C22 0.036(5) 0.045(5) 0.040(4) 0.003(4) 0.004(3) -0.005(4)
C32 0.044(5) 0.039(4) 0.048(5) -0.002(4) -0.007(4) -0.004(4)
C31 0.053(6) 0.053(5) 0.036(5) -0.004(5) -0.002(4) -0.003(4)
C36 0.049(5) 0.067(6) 0.065(6) -0.008(5) 0.017(5) -0.021(5)
C33 0.047(5) 0.043(5) 0.045(5) -0.004(4) -0.004(4) -0.009(4)
C38 0.058(6) 0.089(6) 0.055(6) 0.028(5) 0.006(5) -0.013(5)
C40 0.098(7) 0.048(5) 0.112(9) -0.017(5) 0.016(6) -0.027(6)
C25 0.102(8) 0.047(6) 0.051(6) 0.018(6) 0.003(5) -0.001(4)
C26 0.076(7) 0.059(6) 0.035(5) -0.003(6) -0.003(4) -0.004(4)
C39 0.066(6) 0.058(5) 0.069(6) -0.010(5) 0.004(5) -0.013(5)
C37 0.070(6) 0.089(7) 0.051(6) 0.025(5) -0.004(5) 0.004(5)
C30 0.056(6) 0.069(6) 0.042(5) -0.009(5) -0.002(4) -0.002(4)
C34 0.049(5) 0.074(6) 0.071(7) 0.015(5) 0.006(5) 0.000(5)
C42 0.071(6) 0.060(5) 0.065(6) -0.011(5) 0.007(5) -0.009(4)
C29 0.061(6) 0.086(7) 0.061(6) -0.016(6) -0.009(5) 0.012(5)
C27 0.104(8) 0.054(6) 0.058(6) -0.003(6) -0.027(6) 0.004(4)
C23 0.065(6) 0.042(5) 0.055(5) -0.003(5) 0.003(4) 0.003(4)
C24 0.083(7) 0.045(5) 0.076(6) 0.012(5) 0.016(5) -0.013(5)
C41 0.090(7) 0.058(6) 0.070(6) -0.005(5) 0.029(5) -0.004(5)
C28 0.116(9) 0.063(7) 0.054(6) -0.031(7) -0.022(6) 0.008(5)
C35 0.048(5) 0.075(6) 0.073(7) 0.013(5) 0.003(5) -0.015(5)
Br4 0.1229(9) 0.0442(5) 0.1052(8) -0.0055(5) -0.0244(6) -0.0072(5)
O7 0.058(3) 0.066(4) 0.060(4) -0.001(3) 0.008(3) -0.018(3)
O8 0.038(3) 0.085(4) 0.080(4) -0.008(3) 0.004(3) -0.003(3)
N4 0.037(4) 0.044(4) 0.052(4) 0.000(3) 0.001(3) -0.006(3)
C75 0.050(5) 0.049(5) 0.051(5) 0.007(4) -0.002(4) -0.012(4)
C74 0.044(5) 0.042(4) 0.035(4) -0.002(4) 0.008(3) -0.006(3)
C76 0.074(6) 0.040(5) 0.092(7) 0.002(4) 0.010(5) -0.027(5)
C73 0.039(5) 0.044(5) 0.053(5) -0.011(4) 0.005(4) 0.000(4)
C65 0.048(5) 0.027(4) 0.065(6) -0.006(4) 0.014(4) -0.013(4)
C69 0.047(6) 0.055(6) 0.108(8) -0.015(4) -0.015(6) 0.021(6)
C64 0.043(5) 0.029(4) 0.063(5) -0.011(4) 0.008(4) -0.012(4)
C81 0.049(5) 0.053(5) 0.082(6) 0.001(4) -0.008(4) -0.013(5)
C78 0.084(7) 0.044(5) 0.062(6) 0.010(5) -0.025(5) -0.014(5)
C79 0.081(6) 0.047(5) 0.071(6) 0.000(5) 0.001(5) -0.009(5)
C80 0.083(6) 0.042(5) 0.071(6) 0.013(5) 0.001(5) -0.019(5)
C67 0.044(5) 0.046(5) 0.102(8) -0.007(4) 0.014(5) -0.001(5)
C66 0.048(5) 0.048(5) 0.071(6) 0.000(4) 0.016(5) -0.027(4)
C68 0.037(5) 0.028(4) 0.084(7) -0.004(4) 0.005(5) 0.003(4)
C83 0.069(6) 0.060(5) 0.057(6) -0.023(5) -0.002(5) 0.006(4)
C84 0.056(5) 0.055(5) 0.075(6) 0.002(4) 0.005(5) 0.007(5)
C72 0.051(5) 0.069(6) 0.051(5) -0.007(4) -0.004(4) -0.013(4)
C77 0.079(6) 0.055(6) 0.078(7) 0.006(5) -0.001(5) -0.037(5)
C70 0.065(7) 0.084(7) 0.075(7) -0.012(5) -0.020(5) -0.003(6)
C71 0.068(6) 0.090(7) 0.055(6) -0.007(5) -0.007(5) -0.013(5)
C82 0.049(5) 0.070(6) 0.069(6) 0.011(5) -0.005(4) 0.001(5)
Br3 0.0455(6) 0.1376(10) 0.1382(10) 0.0112(6) -0.0114(6) -0.0444(8)
O5 0.051(3) 0.063(3) 0.057(4) -0.004(3) 0.012(3) 0.008(3)
O6 0.082(4) 0.052(4) 0.076(4) 0.007(3) -0.002(3) -0.016(3)
N3 0.045(4) 0.035(3) 0.051(4) 0.007(3) -0.004(3) 0.000(3)
C52 0.024(4) 0.041(5) 0.072(6) 0.001(4) 0.003(4) -0.010(4)
C54 0.050(5) 0.051(5) 0.050(5) -0.005(4) 0.004(4) -0.010(4)
C44 0.032(5) 0.044(5) 0.076(7) 0.002(4) 0.006(4) 0.000(5)
C47 0.029(5) 0.044(5) 0.094(7) 0.004(4) -0.007(4) -0.019(5)
C45 0.046(5) 0.063(6) 0.082(7) -0.007(5) 0.020(5) 0.006(5)
C61 0.058(5) 0.070(6) 0.069(6) 0.019(5) -0.012(4) -0.004(5)
C51 0.067(6) 0.044(5) 0.068(6) -0.002(4) 0.009(5) -0.006(5)
C59 0.037(5) 0.074(6) 0.077(6) -0.005(5) 0.014(5) -0.016(5)
C63 0.061(5) 0.060(5) 0.060(6) -0.008(5) -0.006(4) -0.011(4)
C53 0.032(4) 0.050(5) 0.051(5) -0.005(4) 0.004(4) -0.001(4)
C55 0.042(5) 0.070(6) 0.072(6) -0.001(4) 0.008(4) 0.002(5)
C43 0.031(4) 0.036(4) 0.059(5) 0.001(4) 0.000(4) 0.003(4)
C56 0.060(6) 0.071(6) 0.067(6) 0.004(5) 0.001(5) -0.003(5)
C46 0.044(5) 0.048(5) 0.120(9) -0.003(4) 0.009(6) 0.001(6)
C50 0.073(6) 0.070(6) 0.073(7) 0.001(5) 0.007(5) -0.025(5)
C48 0.044(5) 0.049(5) 0.125(9) -0.005(4) -0.010(6) -0.032(6)
C60 0.067(6) 0.044(5) 0.070(6) 0.012(4) -0.005(5) -0.005(4)
C62 0.069(6) 0.055(5) 0.071(6) -0.002(5) -0.002(5) -0.022(5)
C58 0.049(6) 0.090(7) 0.079(7) -0.016(5) 0.021(5) -0.019(6)
C57 0.036(5) 0.074(6) 0.090(7) 0.002(5) 0.009(5) -0.032(6)
C49 0.059(6) 0.090(8) 0.097(8) 0.005(6) 0.000(6) -0.037(6)

loop_
_atom_type_symbol
_atom_type_description
_atom_type_scat_dispersion_real
_atom_type_scat_dispersion_imag
_atom_type_scat_source
C C 0.0033 0.0016 'International Tables Vol C Tables 4.2.6.8 and 6.1.1.4'
Br Br -0.2901 2.4595 'International Tables Vol C Tables 4.2.6.8 and 6.1.1.4'
N N 0.0061 0.0033 'International Tables Vol C Tables 4.2.6.8 and 6.1.1.4'
O O 0.0106 0.0060 'International Tables Vol C Tables 4.2.6.8 and 6.1.1.4'
H H 0.0000 0.0000 'International Tables Vol C Tables 4.2.6.8 and 6.1.1.4'

loop_
_geom_angle_atom_site_label_1
_geom_angle_atom_site_label_2
_geom_angle_atom_site_label_3
_geom_angle
C2 O1 H1A 109.5
C19 O2 C20 109.3(5)
C18 N1 C21 107.3(5)
C18 N1 C11 109.0(5)
C21 N1 C11 114.4(5)
N1 C18 C19 110.5(6)
N1 C18 H18A 109.5
C19 C18 H18A 109.5
N1 C18 H18B 109.5
C19 C18 H18B 109.5
H18A C18 H18B 108.1
C2 C1 C10 119.7(7)
C2 C1 C11 119.9(7)
C10 C1 C11 120.4(7)
C13 C12 C17 118.5(7)
C13 C12 C11 120.0(7)
C17 C12 C11 121.5(7)
O1 C2 C1 125.2(7)
O1 C2 C3 114.1(7)
C1 C2 C3 120.7(8)
N1 C11 C12 112.0(5)
N1 C11 C1 111.2(5)
C12 C11 C1 112.8(5)
N1 C11 H11A 106.8
C12 C11 H11A 106.8
C1 C11 H11A 106.8
C4 C3 C2 118.9(8)
C4 C3 H3A 120.6
C2 C3 H3A 120.6
C16 C15 C14 121.7(7)
C16 C15 Br1 121.0(7)
C14 C15 Br1 117.2(6)
N1 C21 C20 110.1(6)
N1 C21 H21A 109.6
C20 C21 H21A 109.6
N1 C21 H21B 109.6
C20 C21 H21B 109.6
H21A C21 H21B 108.1
C12 C13 C14 122.6(7)
C12 C13 H13A 118.7
C14 C13 H13A 118.7
C16 C17 C12 119.3(7)
C16 C17 H17A 120.4
C12 C17 H17A 120.4
C15 C16 C17 120.4(7)
C15 C16 H16A 119.8
C17 C16 H16A 119.8
O2 C20 C21 113.3(6)
O2 C20 H20A 108.9
C21 C20 H20A 108.9
O2 C20 H20B 108.9
C21 C20 H20B 108.9
H20A C20 H20B 107.7
O2 C19 C18 111.2(6)
O2 C19 H19A 109.4
C18 C19 H19A 109.4
O2 C19 H19B 109.4
C18 C19 H19B 109.4
H19A C19 H19B 108.0
C13 C14 C15 117.6(7)
C13 C14 H14A 121.2
C15 C14 H14A 121.2
C1 C10 C9 122.8(8)
C1 C10 C5 120.2(8)
C9 C10 C5 116.9(8)
C6 C5 C4 125.2(10)
C6 C5 C10 118.8(10)
C4 C5 C10 116.0(8)
C8 C9 C10 120.6(9)
C8 C9 H9A 119.7
C10 C9 H9A 119.7
C3 C4 C5 124.5(9)
C3 C4 H4A 117.7
C5 C4 H4A 117.7
C7 C8 C9 121.3(10)
C7 C8 H8A 119.3
C9 C8 H8A 119.3
C7 C6 C5 123.0(10)
C7 C6 H6A 118.5
C5 C6 H6A 118.5
C6 C7 C8 119.2(10)
C6 C7 H7A 120.4
C8 C7 H7A 120.4
C23 O3 H3B 109.5
C41 O4 C40 109.2(6)
C39 N2 C42 108.1(6)
C39 N2 C32 113.2(5)
C42 N2 C32 109.6(5)
C23 C22 C31 118.4(7)
C23 C22 C32 121.6(6)
C31 C22 C32 120.0(6)
N2 C32 C22 111.3(5)
N2 C32 C33 113.9(5)
C22 C32 C33 112.7(5)
N2 C32 H32A 106.1
C22 C32 H32A 106.1
C33 C32 H32A 106.1
C30 C31 C26 117.8(7)
C30 C31 C22 122.6(7)
C26 C31 C22 119.6(7)
C37 C36 C35 122.1(8)
C37 C36 Br2 121.0(7)
C35 C36 Br2 116.7(6)
C34 C33 C38 118.1(7)
C34 C33 C32 119.7(7)
C38 C33 C32 122.1(7)
C33 C38 C37 121.2(7)
C33 C38 H38A 119.4
C37 C38 H38A 119.4
O4 C40 C39 112.8(7)
O4 C40 H40A 109.0
C39 C40 H40A 109.0
O4 C40 H40B 109.0
C39 C40 H40B 109.0
H40A C40 H40B 107.8
C24 C25 C26 122.2(8)
C24 C25 H25A 118.9
C26 C25 H25A 118.9
C25 C26 C27 122.7(9)
C25 C26 C31 118.3(8)
C27 C26 C31 119.0(8)
N2 C39 C40 109.8(6)
N2 C39 H39A 109.7
C40 C39 H39A 109.7
N2 C39 H39B 109.7
C40 C39 H39B 109.7
H39A C39 H39B 108.2
C36 C37 C38 118.8(8)
C36 C37 H37A 120.6
C38 C37 H37A 120.6
C29 C30 C31 121.3(8)
C29 C30 H30A 119.4
C31 C30 H30A 119.4
C33 C34 C35 121.7(8)
C33 C34 H34A 119.1
C35 C34 H34A 119.1
N2 C42 C41 110.3(6)
N2 C42 H42A 109.6
C41 C42 H42A 109.6
N2 C42 H42B 109.6
C41 C42 H42B 109.6
H42A C42 H42B 108.1
C30 C29 C28 120.4(8)
C30 C29 H29A 119.8
C28 C29 H29A 119.8
C28 C27 C26 121.3(9)
C28 C27 H27A 119.3
C26 C27 H27A 119.3
O3 C23 C22 123.3(7)
O3 C23 C24 115.5(8)
C22 C23 C24 121.2(8)
C25 C24 C23 120.1(8)
C25 C24 H24A 119.9
C23 C24 H24A 119.9
O4 C41 C42 112.4(6)
O4 C41 H41A 109.1
C42 C41 H41A 109.1
O4 C41 H41B 109.1
C42 C41 H41B 109.1
H41A C41 H41B 107.9
C27 C28 C29 120.2(9)
C27 C28 H28A 119.9
C29 C28 H28A 119.9
C36 C35 C34 117.9(7)
C36 C35 H35A 121.1
C34 C35 H35A 121.1
C65 O7 H7B 109.5
C83 O8 C82 110.6(5)
C81 N4 C84 108.8(5)
C81 N4 C74 113.5(5)
C84 N4 C74 109.7(5)
C76 C75 C80 118.4(7)
C76 C75 C74 119.8(7)
C80 C75 C74 121.8(6)
N4 C74 C75 113.9(5)
N4 C74 C64 109.4(5)
C75 C74 C64 110.2(5)
N4 C74 H74A 107.7
C75 C74 H74A 107.7
C64 C74 H74A 107.7
C75 C76 C77 121.4(8)
C75 C76 H76A 119.3
C77 C76 H76A 119.3
C68 C73 C72 118.2(7)
C68 C73 C64 120.3(7)
C72 C73 C64 121.6(7)
O7 C65 C66 116.9(7)
O7 C65 C64 123.1(7)
C66 C65 C64 120.0(8)
C70 C69 C68 122.8(9)
C70 C69 H69A 118.6
C68 C69 H69A 118.6
C65 C64 C73 117.8(7)
C65 C64 C74 121.1(7)
C73 C64 C74 120.9(6)
N4 C81 C82 110.0(6)
N4 C81 H81A 109.7
C82 C81 H81A 109.7
N4 C81 H81B 109.7
C82 C81 H81B 109.7
H81A C81 H81B 108.2
C79 C78 C77 122.1(8)
C79 C78 Br4 119.3(7)
C77 C78 Br4 118.6(6)
C78 C79 C80 119.7(8)
C78 C79 H79A 120.1
C80 C79 H79A 120.1
C79 C80 C75 120.2(7)
C79 C80 H80A 119.9
C75 C80 H80A 119.9
C66 C67 C68 120.4(8)
C66 C67 H67A 119.8
C68 C67 H67A 119.8
C67 C66 C65 122.1(8)
C67 C66 H66A 118.9
C65 C66 H66A 118.9
C73 C68 C67 119.3(8)
C73 C68 C69 118.6(8)
C67 C68 C69 122.0(8)
O8 C83 C84 111.0(6)
O8 C83 H83A 109.4
C84 C83 H83A 109.4
O8 C83 H83B 109.4
C84 C83 H83B 109.4
H83A C83 H83B 108.0
N4 C84 C83 110.7(6)
N4 C84 H84A 109.5
C83 C84 H84A 109.5
N4 C84 H84B 109.5
C83 C84 H84B 109.5
H84A C84 H84B 108.1
C71 C72 C73 121.3(8)
C71 C72 H72A 119.3
C73 C72 H72A 119.3
C78 C77 C76 118.1(7)
C78 C77 H77A 121.0
C76 C77 H77A 121.0
C69 C70 C71 117.0(8)
C69 C70 H70A 121.5
C71 C70 H70A 121.5
C72 C71 C70 122.0(8)
C72 C71 H71A 119.0
C70 C71 H71A 119.0
O8 C82 C81 112.4(6)
O8 C82 H82A 109.1
C81 C82 H82A 109.1
O8 C82 H82B 109.1
C81 C82 H82B 109.1
H82A C82 H82B 107.9
C44 O5 H5A 109.5
C61 O6 C62 109.1(5)
C60 N3 C63 109.1(5)
C60 N3 C53 108.9(5)
C63 N3 C53 112.7(5)
C47 C52 C43 119.2(7)
C47 C52 C51 116.7(7)
C43 C52 C51 124.0(7)
C59 C54 C55 118.7(7)
C59 C54 C53 119.4(7)
C55 C54 C53 121.9(7)
O5 C44 C43 122.2(7)
O5 C44 C45 116.0(7)
C43 C44 C45 121.8(8)
C46 C47 C52 119.7(8)
C46 C47 C48 121.1(8)
C52 C47 C48 119.2(8)
C46 C45 C44 121.0(8)
C46 C45 H45A 119.5
C44 C45 H45A 119.5
O6 C61 C60 112.0(6)
O6 C61 H61A 109.2
C60 C61 H61A 109.2
O6 C61 H61B 109.2
C60 C61 H61B 109.2
H61A C61 H61B 107.9
C50 C51 C52 122.5(8)
C50 C51 H51A 118.8
C52 C51 H51A 118.8
C58 C59 C54 120.2(8)
C58 C59 H59A 119.9
C54 C59 H59A 119.9
N3 C63 C62 109.7(6)
N3 C63 H63A 109.7
C62 C63 H63A 109.7
N3 C63 H63B 109.7
C62 C63 H63B 109.7
H63A C63 H63B 108.2
N3 C53 C54 112.9(6)
N3 C53 C43 110.1(5)
C54 C53 C43 111.6(5)
N3 C53 H53A 107.3
C54 C53 H53A 107.3
C43 C53 H53A 107.3
C56 C55 C54 120.3(7)
C56 C55 H55A 119.9
C54 C55 H55A 119.9
C44 C43 C52 118.1(7)
C44 C43 C53 120.9(7)
C52 C43 C53 120.9(6)
C57 C56 C55 120.8(8)
C57 C56 H56A 119.6
C55 C56 H56A 119.6
C45 C46 C47 120.0(8)
C45 C46 H46A 120.0
C47 C46 H46A 120.0
C51 C50 C49 120.9(8)
C51 C50 H50A 119.5
C49 C50 H50A 119.5
C49 C48 C47 121.8(8)
C49 C48 H48A 119.1
C47 C48 H48A 119.1
N3 C60 C61 110.2(6)
N3 C60 H60A 109.6
C61 C60 H60A 109.6
N3 C60 H60B 109.6
C61 C60 H60B 109.6
H60A C60 H60B 108.1
O6 C62 C63 111.8(6)
O6 C62 H62A 109.3
C63 C62 H62A 109.3
O6 C62 H62B 109.3
C63 C62 H62B 109.3
H62A C62 H62B 107.9
C57 C58 C59 120.5(8)
C57 C58 H58A 119.7
C59 C58 H58A 119.7
C56 C57 C58 119.3(8)
C56 C57 Br3 120.9(8)
C58 C57 Br3 119.7(7)
C48 C49 C50 118.8(9)
C48 C49 H49A 120.6
C50 C49 H49A 120.6

loop_
_geom_bond_atom_site_label_1
_geom_bond_atom_site_label_2
_geom_bond_distance
Br1 C15 1.911(7)
O1 C2 1.354(9)
O1 H1A 0.8200
O2 C19 1.406(8)
O2 C20 1.429(8)
N1 C18 1.474(8)
N1 C21 1.477(8)
N1 C11 1.488(8)
C18 C19 1.500(9)
C18 H18A 0.9700
C18 H18B 0.9700
C1 C2 1.382(9)
C1 C10 1.408(9)
C1 C11 1.537(9)
C12 C13 1.375(9)
C12 C17 1.395(9)
C12 C11 1.526(9)
C2 C3 1.421(10)
C11 H11A 0.9800
C3 C4 1.333(11)
C3 H3A 0.9300
C15 C16 1.358(9)
C15 C14 1.378(10)
C21 C20 1.490(9)
C21 H21A 0.9700
C21 H21B 0.9700
C13 C14 1.376(10)
C13 H13A 0.9300
C17 C16 1.387(10)
C17 H17A 0.9300
C16 H16A 0.9300
C20 H20A 0.9700
C20 H20B 0.9700
C19 H19A 0.9700
C19 H19B 0.9700
C14 H14A 0.9300
C10 C9 1.415(10)
C10 C5 1.445(10)
C5 C6 1.398(11)
C5 C4 1.408(11)
C9 C8 1.391(11)
C9 H9A 0.9300
C4 H4A 0.9300
C8 C7 1.382(13)
C8 H8A 0.9300
C6 C7 1.345(13)
C6 H6A 0.9300
C7 H7A 0.9300
Br2 C36 1.912(8)
O3 C23 1.359(8)
O3 H3B 0.8200
O4 C41 1.402(8)
O4 C40 1.409(9)
N2 C39 1.480(8)
N2 C42 1.485(8)
N2 C32 1.491(8)
C22 C23 1.387(9)
C22 C31 1.429(9)
C22 C32 1.510(8)
C32 C33 1.521(9)
C32 H32A 0.9800
C31 C30 1.409(9)
C31 C26 1.425(10)
C36 C37 1.360(10)
C36 C35 1.364(10)
C33 C34 1.372(9)
C33 C38 1.377(9)
C38 C37 1.378(10)
C38 H38A 0.9300
C40 C39 1.503(10)
C40 H40A 0.9700
C40 H40B 0.9700
C25 C24 1.344(10)
C25 C26 1.399(10)
C25 H25A 0.9300
C26 C27 1.423(10)
C39 H39A 0.9700
C39 H39B 0.9700
C37 H37A 0.9300
C30 C29 1.382(10)
C30 H30A 0.9300
C34 C35 1.386(10)
C34 H34A 0.9300
C42 C41 1.503(9)
C42 H42A 0.9700
C42 H42B 0.9700
C29 C28 1.393(11)
C29 H29A 0.9300
C27 C28 1.352(11)
C27 H27A 0.9300
C23 C24 1.401(9)
C24 H24A 0.9300
C41 H41A 0.9700
C41 H41B 0.9700
C28 H28A 0.9300
C35 H35A 0.9300
Br4 C78 1.932(8)
O7 C65 1.349(8)
O7 H7B 0.8200
O8 C83 1.406(8)
O8 C82 1.416(8)
N4 C81 1.470(8)
N4 C84 1.472(8)
N4 C74 1.501(8)
C75 C76 1.379(9)
C75 C80 1.396(9)
C75 C74 1.510(9)
C74 C64 1.526(9)
C74 H74A 0.9800
C76 C77 1.383(10)
C76 H76A 0.9300
C73 C68 1.405(9)
C73 C72 1.412(9)
C73 C64 1.437(9)
C65 C66 1.406(9)
C65 C64 1.411(9)
C69 C70 1.357(11)
C69 C68 1.425(10)
C69 H69A 0.9300
C81 C82 1.498(9)
C81 H81A 0.9700
C81 H81B 0.9700
C78 C79 1.358(10)
C78 C77 1.367(10)
C79 C80 1.370(9)
C79 H79A 0.9300
C80 H80A 0.9300
C67 C66 1.336(10)
C67 C68 1.421(10)
C67 H67A 0.9300
C66 H66A 0.9300
C83 C84 1.519(9)
C83 H83A 0.9700
C83 H83B 0.9700
C84 H84A 0.9700
C84 H84B 0.9700
C72 C71 1.346(9)
C72 H72A 0.9300
C77 H77A 0.9300
C70 C71 1.422(11)
C70 H70A 0.9300
C71 H71A 0.9300
C82 H82A 0.9700
C82 H82B 0.9700
Br3 C57 1.882(8)
O5 C44 1.357(8)
O5 H5A 0.8200
O6 C61 1.421(8)
O6 C62 1.421(8)
N3 C60 1.466(8)
N3 C63 1.470(8)
N3 C53 1.499(8)
C52 C47 1.422(9)
C52 C43 1.425(9)
C52 C51 1.427(9)
C54 C59 1.387(9)
C54 C55 1.395(9)
C54 C53 1.509(9)
C44 C43 1.376(9)
C44 C45 1.391(10)
C47 C46 1.402(11)
C47 C48 1.422(10)
C45 C46 1.350(10)
C45 H45A 0.9300
C61 C60 1.511(9)
C61 H61A 0.9700
C61 H61B 0.9700
C51 C50 1.363(9)
C51 H51A 0.9300
C59 C58 1.386(10)
C59 H59A 0.9300
C63 C62 1.533(9)
C63 H63A 0.9700
C63 H63B 0.9700
C53 C43 1.522(9)
C53 H53A 0.9800
C55 C56 1.382(10)
C55 H55A 0.9300
C56 C57 1.369(10)
C56 H56A 0.9300
C46 H46A 0.9300
C50 C49 1.392(10)
C50 H50A 0.9300
C48 C49 1.380(11)
C48 H48A 0.9300
C60 H60A 0.9700
C60 H60B 0.9700
C62 H62A 0.9700
C62 H62B 0.9700
C58 C57 1.380(11)
C58 H58A 0.9300
C49 H49A 0.9300

loop_
_geom_hbond_atom_site_label_D
_geom_hbond_atom_site_label_H
_geom_hbond_atom_site_label_A
_geom_hbond_site_symmetry_A
_geom_hbond_distance_DH
_geom_hbond_distance_HA
_geom_hbond_distance_DA
_geom_hbond_angle_DHA
O1 H1A N1 . 0.82 1.92 2.600(7) 139.4
O3 H3B N2 . 0.82 1.92 2.601(7) 140.0
O5 H5A N3 . 0.82 1.91 2.612(7) 142.4
O7 H7B N4 . 0.82 1.93 2.620(7) 141.7
C25 H25A O4 1_565 0.93 2.58 3.473(10) 161.6
C46 H46A O6 1_545 0.93 2.57 3.371(10) 144.0
C55 H55A O5 . 0.93 2.59 3.305(9) 134.2
C67 H67A O8 1_655 0.93 2.41 3.208(9) 143.3
